data_9013068
loop_
_publ_author_name
'Rieder, M.'
'Crelling, J. C.'
'Sustai, O.'
'Drabek, M.'
'Weiss, Z.'
'Klementova, M.'

_publ_section_title
;
 Arsenic in iron disulfides in a brown coal from the North Bohemian Basin,
 Czech Republic
 Sample: Natural As-marcasite
;
_journal_name_full 'International Journal of Coal Geology'
_journal_page_first 115
_journal_page_last 121
_journal_paper_doi 10.1016/j.coal.2006.07.003
_journal_volume 71
_journal_year 2007
_chemical_compound_source 'Dul CSA mine, North Bohemian Basin, Czech Republic'
_chemical_formula_sum 'As0.4 Fe S1.6'
_chemical_name_mineral Marcasite
_space_group_IT_number 58
_symmetry_space_group_name_Hall '-P 2 2n'
_symmetry_space_group_name_H-M 'P n n m'
_cell_angle_alpha 90
_cell_angle_beta 90
_cell_angle_gamma 90
_cell_length_a 4.449
_cell_length_b 5.432
_cell_length_c 3.391
_cell_formula_units_Z 2
_cell_volume 81.950
_database_code_amcsd 0012727
_exptl_crystal_density_diffrn 5.557
_cod_original_formula_sum 'Fe (S1.6 As.4)'
_cod_database_code 9013068

loop_
_space_group_symop_operation_xyz
x,y,z
1/2+x,1/2-y,1/2+z
1/2-x,1/2+y,1/2-z
1/2-x,1/2+y,1/2+z
1/2+x,1/2-y,1/2-z
x,y,-z
-x,-y,z
-x,-y,-z

loop_
_atom_site_aniso_label
_atom_site_aniso_U_11
_atom_site_aniso_U_22
_atom_site_aniso_U_33
_atom_site_aniso_U_12
_atom_site_aniso_U_13
_atom_site_aniso_U_23
Fe 0.03159 0.02780 0.02528 0.00000 0.00000 0.00000
S 0.02146 0.02392 0.02406 0.00000 0.00000 0.00000
As 0.02146 0.02392 0.02406 0.00000 0.00000 0.00000

loop_
_atom_site_label
_atom_site_fract_x
_atom_site_fract_y
_atom_site_fract_z
_atom_site_occupancy
Fe 0.00000 0.00000 0.00000 1.00000
S 0.20200 0.38000 0.00000 0.80000
As 0.20200 0.38000 0.00000 0.20000

loop_
_cod_related_entry_id
_cod_related_entry_database
_cod_related_entry_code
1 AMCSD 0012727
